data_7130504
loop_
_publ_author_name
'Matsuura, Akihisa'
'Ano, Yusuke'
'Chatani, Naoto'

_publ_section_title
;
 Nucleophilic aromatic substitution of non-activated aryl fluorides with
 aliphatic amides
;
_journal_name_full 'Chemical Communications'
_journal_paper_doi 10.1039/D2CC02999E
_journal_year 2022
_chemical_formula_moiety 'C17 H26 B N O3'
_chemical_formula_sum 'C17 H26 B N O3'
_chemical_formula_weight 303.20
_space_group_crystal_system triclinic
_space_group_IT_number 2
_space_group_name_Hall '-P 1'
_space_group_name_H-M_alt 'P -1'
_atom_sites_solution_hydrogens geom
_atom_sites_solution_primary dual
_audit_creation_date 2022-07-05
_audit_creation_method
;
Olex2 1.3
(compiled 2020.11.12 svn.r5f609507 for OlexSys, GUI svn.r6408)
;
_audit_update_record
;
2022-07-05 deposited with the CCDC.	2022-08-09 downloaded from the CCDC.
;
_cell_angle_alpha 70.722(4)
_cell_angle_beta 85.965(4)
_cell_angle_gamma 89.751(4)
_cell_formula_units_Z 2
_cell_length_a 6.4832(3)
_cell_length_b 11.8496(6)
_cell_length_c 11.9710(5)
_cell_measurement_reflns_used 4608
_cell_measurement_temperature 123
_cell_measurement_theta_max 30.2140
_cell_measurement_theta_min 2.9600
_cell_volume 865.76(7)
_computing_cell_refinement 'CrysAlisPro 1.171.39.46e (Rigaku OD, 2018)'
_computing_data_collection 'CrysAlisPro 1.171.39.46e (Rigaku OD, 2018)'
_computing_data_reduction 'CrysAlisPro 1.171.39.46e (Rigaku OD, 2018)'
_computing_molecular_graphics 'Olex2 1.3 (Dolomanov et al., 2009)'
_computing_publication_material 'Olex2 1.3 (Dolomanov et al., 2009)'
_computing_structure_refinement 'SHELXL 2018/3 (Sheldrick, 2015)'
_computing_structure_solution 'SHELXT  (Sheldrick, 2015)'
_diffrn_ambient_temperature 123
_diffrn_detector 'CCD plate'
_diffrn_detector_type HyPix
_diffrn_measured_fraction_theta_full 0.999
_diffrn_measured_fraction_theta_max 0.794
_diffrn_measurement_details
;
List of Runs (angles in degrees, time in seconds):

  # Type    Start    End  Width  t~exp~   \w     \q     \k     \f   Frames
#--------------------------------------------------------------------------
  1  \w     -3.00  60.00   0.50    7.38    --   -4.17  68.00-125.00  126
  2  \w    -26.00  29.00   0.50    7.38    --   -4.17 -99.00 -60.00  110
  3  \w    -19.00  25.00   0.50    7.38    --    4.56 -99.00 -90.00   88
  4  \w    -26.00  29.00   0.50    7.38    --   -4.17 -99.00-180.00  110
  5  \w    -67.00 -16.00   0.50    7.38    --    4.56 -38.00-150.00  102
  6  \w    -13.00  26.00   0.50    7.38    --   -4.17 -99.00  90.00   78
  7  \w    -76.00  10.00   0.50    7.38    --   -4.17 -68.00 101.00  172
;
_diffrn_measurement_device 'four-circle diffractometer'
_diffrn_measurement_device_type 'XtaLAB Synergy, Single source at offset/far, HyPix'
_diffrn_measurement_method '\w scans'
_diffrn_orient_matrix_type 'CrysAlisPro convention (1999,Acta A55,543-557)'
_diffrn_orient_matrix_UB_11 0.0468686000
_diffrn_orient_matrix_UB_12 0.0101985000
_diffrn_orient_matrix_UB_13 0.0476877000
_diffrn_orient_matrix_UB_21 -0.0542786000
_diffrn_orient_matrix_UB_22 0.0541858000
_diffrn_orient_matrix_UB_23 -0.0103352000
_diffrn_orient_matrix_UB_31 -0.0830139000
_diffrn_orient_matrix_UB_32 -0.0313516000
_diffrn_orient_matrix_UB_33 0.0397545000
_diffrn_radiation_monochromator mirror
_diffrn_radiation_probe x-ray
_diffrn_radiation_type 'Mo K\a'
_diffrn_radiation_wavelength 0.71073
_diffrn_reflns_av_R_equivalents 0.0467
_diffrn_reflns_av_unetI/netI 0.0567
_diffrn_reflns_Laue_measured_fraction_full 0.999
_diffrn_reflns_Laue_measured_fraction_max 0.794
_diffrn_reflns_limit_h_max 9
_diffrn_reflns_limit_h_min -8
_diffrn_reflns_limit_k_max 16
_diffrn_reflns_limit_k_min -14
_diffrn_reflns_limit_l_max 15
_diffrn_reflns_limit_l_min -17
_diffrn_reflns_number 12100
_diffrn_reflns_point_group_measured_fraction_full 0.999
_diffrn_reflns_point_group_measured_fraction_max 0.794
_diffrn_reflns_theta_full 25.242
_diffrn_reflns_theta_max 30.664
_diffrn_reflns_theta_min 1.821
_diffrn_source 'micro-focus sealed X-ray tube'
_diffrn_source_type 'PhotonJet (Mo) X-ray Source'
_exptl_absorpt_coefficient_mu 0.077
_exptl_absorpt_correction_T_max 1.00000
_exptl_absorpt_correction_T_min 0.58178
_exptl_absorpt_correction_type multi-scan
_exptl_absorpt_process_details
;
CrysAlisPro 1.171.39.46e (Rigaku Oxford Diffraction, 2018)
Empirical absorption correction using spherical harmonics,
 implemented in SCALE3 ABSPACK scaling algorithm.
;
_exptl_crystal_colour 'clear colourless'
_exptl_crystal_colour_lustre clear
_exptl_crystal_colour_primary colourless
_exptl_crystal_density_diffrn 1.163
_exptl_crystal_description prism
_exptl_crystal_F_000 328
_exptl_crystal_size_max 0.259
_exptl_crystal_size_mid 0.203
_exptl_crystal_size_min 0.147
_refine_diff_density_max 0.327
_refine_diff_density_min -0.209
_refine_diff_density_rms 0.053
_refine_ls_extinction_method none
_refine_ls_goodness_of_fit_ref 1.053
_refine_ls_hydrogen_treatment constr
_refine_ls_matrix_type full
_refine_ls_number_parameters 206
_refine_ls_number_reflns 4253
_refine_ls_number_restraints 0
_refine_ls_restrained_S_all 1.053
_refine_ls_R_factor_all 0.0812
_refine_ls_R_factor_gt 0.0544
_refine_ls_shift/su_max 0.000
_refine_ls_shift/su_mean 0.000
_refine_ls_structure_factor_coef Fsqd
_refine_ls_weighting_details 'w=1/[\s^2^(Fo^2^)+(0.0641P)^2^+0.2077P] where P=(Fo^2^+2Fc^2^)/3'
_refine_ls_weighting_scheme calc
_refine_ls_wR_factor_gt 0.1331
_refine_ls_wR_factor_ref 0.1454
_reflns_Friedel_coverage 0.000
_reflns_number_gt 3002
_reflns_number_total 4253
_reflns_threshold_expression 'I > 2\s(I)'
_cod_data_source_file d2cc02999e2.cif
_cod_data_source_block exp_598
_cod_database_code 7130504
_shelx_shelxl_version_number 2018/3
_chemical_oxdiff_formula 'C17 H26 B1 N1 O3'
_chemical_oxdiff_usercomment 220704_MATSUURA_864_Mo
_shelx_space_group_comment
;
The symmetry employed for this shelxl refinement is uniquely defined
by the following loop, which should always be used as a source of
symmetry information in preference to the above space-group names.
They are only intended as comments.
;
_shelx_estimated_absorpt_t_max 0.989
_shelx_estimated_absorpt_t_min 0.980
_reflns_odcompleteness_completeness 99.91
_reflns_odcompleteness_iscentric 1
_reflns_odcompleteness_theta 25.97
_olex2_refinement_description
;
1. Fixed Uiso
 At 1.2 times of:
  All C(H) groups
 At 1.5 times of:
  All C(H,H,H) groups
2.a Ternary CH refined with riding coordinates:
 C16(H16)
2.b Aromatic/amide H refined with riding coordinates:
 C5(H5), C2(H2), C3(H3), C6(H6)
2.c Idealised Me refined as rotating group:
 C22(H22a,H22b,H22c), C15(H15a,H15b,H15c), C14(H14a,H14b,H14c), C12(H12a,H12b,
 H12c), C19(H19a,H19b,H19c), C13(H13a,H13b,H13c), C20(H20a,H20b,H20c)
;
_olex2_submission_special_instructions 'No special instructions were received'
_oxdiff_exptl_absorpt_empirical_details
;
Empirical correction (ABSPACK) includes:
- Absorption correction using spherical harmonics
- Frame scaling
;
_oxdiff_exptl_absorpt_empirical_full_max 2.121
_oxdiff_exptl_absorpt_empirical_full_min 0.627

loop_
_space_group_symop_operation_xyz
'x, y, z'
'-x, -y, -z'

loop_
_atom_site_label
_atom_site_type_symbol
_atom_site_fract_x
_atom_site_fract_y
_atom_site_fract_z
_atom_site_U_iso_or_equiv
_atom_site_adp_type
_atom_site_occupancy
_atom_site_site_symmetry_order
_atom_site_calc_flag
_atom_site_refinement_flags_posn
_atom_site_refinement_flags_adp
_atom_site_refinement_flags_occupancy
_atom_site_disorder_assembly
_atom_site_disorder_group
O11 O 0.46247(16) 0.19060(10) 0.52004(10) 0.0251(3) Uani 1 1 d . . . . .
O8 O 0.14577(16) 0.21730(10) 0.44290(9) 0.0255(3) Uani 1 1 d . . . . .
O21 O 1.04584(18) 0.29204(11) -0.10302(11) 0.0327(3) Uani 1 1 d . . . . .
N18 N 0.8000(2) 0.43076(13) -0.14832(13) 0.0315(3) Uani 1 1 d . . . . .
C1 C 0.4485(2) 0.20381(13) 0.30063(13) 0.0213(3) Uani 1 1 d . . . . .
C4 C 0.6071(2) 0.21797(13) 0.07063(13) 0.0212(3) Uani 1 1 d . . . . .
C17 C 0.8616(2) 0.31703(15) -0.10319(13) 0.0240(3) Uani 1 1 d . . . . .
C16 C 0.6948(2) 0.21895(14) -0.05082(13) 0.0227(3) Uani 1 1 d . . . . .
H16 H 0.580003 0.234496 -0.105253 0.027 Uiso 1 1 calc R U . . .
C5 C 0.7381(2) 0.22952(14) 0.15413(14) 0.0230(3) Uani 1 1 d . . . . .
H5 H 0.882306 0.242260 0.133172 0.028 Uiso 1 1 calc R U . . .
C2 C 0.3200(2) 0.19180(14) 0.21610(14) 0.0230(3) Uani 1 1 d . . . . .
H2 H 0.175784 0.178604 0.236701 0.028 Uiso 1 1 calc R U . . .
C3 C 0.3970(2) 0.19860(14) 0.10313(14) 0.0228(3) Uani 1 1 d . . . . .
H3 H 0.305776 0.189966 0.047635 0.027 Uiso 1 1 calc R U . . .
C10 C 0.3214(2) 0.21503(15) 0.61000(14) 0.0241(3) Uani 1 1 d . . . . .
C6 C 0.6604(2) 0.22262(14) 0.26757(14) 0.0228(3) Uani 1 1 d . . . . .
H6 H 0.751956 0.230743 0.323152 0.027 Uiso 1 1 calc R U . . .
C9 C 0.1031(2) 0.19622(15) 0.57013(14) 0.0245(3) Uani 1 1 d . . . . .
C22 C 0.7854(3) 0.09739(15) -0.04129(16) 0.0314(4) Uani 1 1 d . . . . .
H22A H 0.899201 0.081444 0.011176 0.047 Uiso 1 1 calc R U . . .
H22B H 0.837389 0.097572 -0.120227 0.047 Uiso 1 1 calc R U . . .
H22C H 0.677769 0.035057 -0.008710 0.047 Uiso 1 1 calc R U . . .
C15 C 0.3648(3) 0.34288(17) 0.60339(19) 0.0353(4) Uani 1 1 d . . . . .
H15A H 0.510253 0.351830 0.616940 0.053 Uiso 1 1 calc R U . . .
H15B H 0.276119 0.361968 0.664199 0.053 Uiso 1 1 calc R U . . .
H15C H 0.336086 0.397430 0.524758 0.053 Uiso 1 1 calc R U . . .
C14 C -0.0581(3) 0.28398(18) 0.58488(17) 0.0344(4) Uani 1 1 d . . . . .
H14A H -0.011069 0.365530 0.538354 0.052 Uiso 1 1 calc R U . . .
H14B H -0.078880 0.276841 0.668838 0.052 Uiso 1 1 calc R U . . .
H14C H -0.188831 0.266372 0.556988 0.052 Uiso 1 1 calc R U . . .
C12 C 0.3690(3) 0.12923(18) 0.73058(16) 0.0356(4) Uani 1 1 d . . . . .
H12A H 0.352798 0.046752 0.731455 0.053 Uiso 1 1 calc R U . . .
H12B H 0.273504 0.142423 0.792049 0.053 Uiso 1 1 calc R U . . .
H12C H 0.511496 0.143125 0.746090 0.053 Uiso 1 1 calc R U . . .
C19 C 0.5870(3) 0.47006(16) -0.15269(18) 0.0366(4) Uani 1 1 d . . . . .
H19A H 0.553275 0.503891 -0.235595 0.055 Uiso 1 1 calc R U . . .
H19B H 0.569848 0.531056 -0.114122 0.055 Uiso 1 1 calc R U . . .
H19C H 0.494234 0.401697 -0.111298 0.055 Uiso 1 1 calc R U . . .
C13 C 0.0187(3) 0.06873(17) 0.62372(16) 0.0366(4) Uani 1 1 d . . . . .
H13A H -0.107025 0.060371 0.585978 0.055 Uiso 1 1 calc R U . . .
H13B H -0.013937 0.050422 0.709121 0.055 Uiso 1 1 calc R U . . .
H13C H 0.122601 0.013231 0.610619 0.055 Uiso 1 1 calc R U . . .
B7 B 0.3529(3) 0.20246(15) 0.42368(16) 0.0212(4) Uani 1 1 d . . . . .
C20 C 0.9582(3) 0.52524(18) -0.1942(2) 0.0490(5) Uani 1 1 d . . . . .
H20A H 0.966103 0.569750 -0.138572 0.074 Uiso 1 1 calc R U . . .
H20B H 0.922343 0.579729 -0.271378 0.074 Uiso 1 1 calc R U . . .
H20C H 1.092390 0.489643 -0.203284 0.074 Uiso 1 1 calc R U . . .

loop_
_atom_site_aniso_label
_atom_site_aniso_U_11
_atom_site_aniso_U_22
_atom_site_aniso_U_33
_atom_site_aniso_U_23
_atom_site_aniso_U_13
_atom_site_aniso_U_12
O11 0.0219(6) 0.0344(6) 0.0219(6) -0.0136(5) -0.0003(4) 0.0030(4)
O8 0.0226(6) 0.0360(7) 0.0182(6) -0.0095(5) -0.0001(4) 0.0011(5)
O21 0.0267(6) 0.0364(7) 0.0308(7) -0.0060(5) 0.0001(5) 0.0031(5)
N18 0.0316(8) 0.0247(7) 0.0332(8) -0.0037(6) 0.0013(6) 0.0023(6)
C1 0.0233(8) 0.0192(7) 0.0205(8) -0.0055(6) -0.0002(6) 0.0016(6)
C4 0.0250(8) 0.0188(7) 0.0200(8) -0.0068(6) -0.0014(6) 0.0021(6)
C17 0.0279(8) 0.0282(8) 0.0164(7) -0.0080(6) -0.0010(6) 0.0030(6)
C16 0.0244(8) 0.0250(8) 0.0193(8) -0.0082(6) -0.0010(6) 0.0024(6)
C5 0.0191(7) 0.0275(8) 0.0227(8) -0.0091(6) -0.0001(6) 0.0007(6)
C2 0.0191(7) 0.0232(8) 0.0256(8) -0.0069(6) -0.0010(6) -0.0002(6)
C3 0.0232(8) 0.0240(8) 0.0224(8) -0.0086(6) -0.0055(6) 0.0009(6)
C10 0.0215(8) 0.0306(9) 0.0237(8) -0.0142(7) 0.0013(6) 0.0008(6)
C6 0.0222(8) 0.0258(8) 0.0218(8) -0.0092(6) -0.0042(6) 0.0017(6)
C9 0.0240(8) 0.0322(9) 0.0184(8) -0.0107(7) 0.0021(6) -0.0020(6)
C22 0.0396(10) 0.0265(9) 0.0289(9) -0.0114(7) 0.0027(7) 0.0042(7)
C15 0.0274(9) 0.0375(10) 0.0486(11) -0.0254(9) 0.0033(8) -0.0047(7)
C14 0.0239(9) 0.0489(11) 0.0358(10) -0.0215(9) -0.0006(7) 0.0042(7)
C12 0.0360(10) 0.0486(11) 0.0240(9) -0.0142(8) -0.0046(7) 0.0035(8)
C19 0.0368(10) 0.0294(9) 0.0414(11) -0.0090(8) -0.0021(8) 0.0099(7)
C13 0.0424(11) 0.0413(11) 0.0272(9) -0.0144(8) 0.0059(7) -0.0153(8)
B7 0.0217(8) 0.0190(8) 0.0215(9) -0.0048(7) -0.0013(6) 0.0007(6)
C20 0.0451(12) 0.0297(10) 0.0602(14) -0.0007(9) 0.0063(10) -0.0058(8)

loop_
_atom_type_symbol
_atom_type_description
_atom_type_scat_dispersion_real
_atom_type_scat_dispersion_imag
_atom_type_scat_source
C C 0.0033 0.0016 'International Tables Vol C Tables 4.2.6.8 and 6.1.1.4'
H H 0.0000 0.0000 'International Tables Vol C Tables 4.2.6.8 and 6.1.1.4'
B B 0.0013 0.0007 'International Tables Vol C Tables 4.2.6.8 and 6.1.1.4'
N N 0.0061 0.0033 'International Tables Vol C Tables 4.2.6.8 and 6.1.1.4'
O O 0.0106 0.0060 'International Tables Vol C Tables 4.2.6.8 and 6.1.1.4'

loop_
_geom_angle_atom_site_label_1
_geom_angle_atom_site_label_2
_geom_angle_atom_site_label_3
_geom_angle
_geom_angle_site_symmetry_1
_geom_angle_site_symmetry_3
_geom_angle_publ_flag
B7 O11 C10 107.27(12) . . ?
B7 O8 C9 107.43(12) . . ?
C17 N18 C19 125.83(15) . . ?
C17 N18 C20 118.31(15) . . ?
C19 N18 C20 115.84(15) . . ?
C2 C1 C6 117.64(14) . . ?
C2 C1 B7 119.77(14) . . ?
C6 C1 B7 122.51(14) . . ?
C5 C4 C16 120.48(13) . . ?
C3 C4 C16 120.68(13) . . ?
C3 C4 C5 118.73(14) . . ?
O21 C17 N18 121.37(15) . . ?
O21 C17 C16 120.66(14) . . ?
N18 C17 C16 117.96(14) . . ?
C4 C16 C17 111.33(12) . . ?
C4 C16 H16 108.6 . . ?
C4 C16 C22 109.78(13) . . ?
C17 C16 H16 108.6 . . ?
C22 C16 C17 109.73(13) . . ?
C22 C16 H16 108.6 . . ?
C4 C5 H5 119.6 . . ?
C6 C5 C4 120.88(14) . . ?
C6 C5 H5 119.6 . . ?
C1 C2 H2 119.1 . . ?
C3 C2 C1 121.82(14) . . ?
C3 C2 H2 119.1 . . ?
C4 C3 H3 119.9 . . ?
C2 C3 C4 120.29(14) . . ?
C2 C3 H3 119.9 . . ?
O11 C10 C9 102.94(12) . . ?
O11 C10 C15 106.96(13) . . ?
O11 C10 C12 108.07(13) . . ?
C15 C10 C9 113.37(14) . . ?
C15 C10 C12 110.11(14) . . ?
C12 C10 C9 114.72(14) . . ?
C1 C6 H6 119.7 . . ?
C5 C6 C1 120.64(14) . . ?
C5 C6 H6 119.7 . . ?
O8 C9 C10 102.42(11) . . ?
O8 C9 C14 108.14(13) . . ?
O8 C9 C13 106.27(13) . . ?
C14 C9 C10 114.95(14) . . ?
C14 C9 C13 110.41(14) . . ?
C13 C9 C10 113.81(14) . . ?
C16 C22 H22A 109.5 . . ?
C16 C22 H22B 109.5 . . ?
C16 C22 H22C 109.5 . . ?
H22A C22 H22B 109.5 . . ?
H22A C22 H22C 109.5 . . ?
H22B C22 H22C 109.5 . . ?
C10 C15 H15A 109.5 . . ?
C10 C15 H15B 109.5 . . ?
C10 C15 H15C 109.5 . . ?
H15A C15 H15B 109.5 . . ?
H15A C15 H15C 109.5 . . ?
H15B C15 H15C 109.5 . . ?
C9 C14 H14A 109.5 . . ?
C9 C14 H14B 109.5 . . ?
C9 C14 H14C 109.5 . . ?
H14A C14 H14B 109.5 . . ?
H14A C14 H14C 109.5 . . ?
H14B C14 H14C 109.5 . . ?
C10 C12 H12A 109.5 . . ?
C10 C12 H12B 109.5 . . ?
C10 C12 H12C 109.5 . . ?
H12A C12 H12B 109.5 . . ?
H12A C12 H12C 109.5 . . ?
H12B C12 H12C 109.5 . . ?
N18 C19 H19A 109.5 . . ?
N18 C19 H19B 109.5 . . ?
N18 C19 H19C 109.5 . . ?
H19A C19 H19B 109.5 . . ?
H19A C19 H19C 109.5 . . ?
H19B C19 H19C 109.5 . . ?
C9 C13 H13A 109.5 . . ?
C9 C13 H13B 109.5 . . ?
C9 C13 H13C 109.5 . . ?
H13A C13 H13B 109.5 . . ?
H13A C13 H13C 109.5 . . ?
H13B C13 H13C 109.5 . . ?
O11 B7 O8 113.82(14) . . ?
O11 B7 C1 124.83(14) . . ?
O8 B7 C1 121.33(14) . . ?
N18 C20 H20A 109.5 . . ?
N18 C20 H20B 109.5 . . ?
N18 C20 H20C 109.5 . . ?
H20A C20 H20B 109.5 . . ?
H20A C20 H20C 109.5 . . ?
H20B C20 H20C 109.5 . . ?

loop_
_geom_bond_atom_site_label_1
_geom_bond_atom_site_label_2
_geom_bond_distance
_geom_bond_site_symmetry_2
_geom_bond_publ_flag
O11 C10 1.4644(18) . ?
O11 B7 1.365(2) . ?
O8 C9 1.4658(18) . ?
O8 B7 1.367(2) . ?
O21 C17 1.2292(19) . ?
N18 C17 1.346(2) . ?
N18 C19 1.455(2) . ?
N18 C20 1.460(2) . ?
C1 C2 1.398(2) . ?
C1 C6 1.401(2) . ?
C1 B7 1.553(2) . ?
C4 C16 1.520(2) . ?
C4 C5 1.397(2) . ?
C4 C3 1.388(2) . ?
C17 C16 1.533(2) . ?
C16 H16 1.0000 . ?
C16 C22 1.525(2) . ?
C5 H5 0.9500 . ?
C5 C6 1.391(2) . ?
C2 H2 0.9500 . ?
C2 C3 1.385(2) . ?
C3 H3 0.9500 . ?
C10 C9 1.565(2) . ?
C10 C15 1.517(2) . ?
C10 C12 1.518(2) . ?
C6 H6 0.9500 . ?
C9 C14 1.514(2) . ?
C9 C13 1.520(2) . ?
C22 H22A 0.9800 . ?
C22 H22B 0.9800 . ?
C22 H22C 0.9800 . ?
C15 H15A 0.9800 . ?
C15 H15B 0.9800 . ?
C15 H15C 0.9800 . ?
C14 H14A 0.9800 . ?
C14 H14B 0.9800 . ?
C14 H14C 0.9800 . ?
C12 H12A 0.9800 . ?
C12 H12B 0.9800 . ?
C12 H12C 0.9800 . ?
C19 H19A 0.9800 . ?
C19 H19B 0.9800 . ?
C19 H19C 0.9800 . ?
C13 H13A 0.9800 . ?
C13 H13B 0.9800 . ?
C13 H13C 0.9800 . ?
C20 H20A 0.9800 . ?
C20 H20B 0.9800 . ?
C20 H20C 0.9800 . ?

loop_
_geom_torsion_atom_site_label_1
_geom_torsion_atom_site_label_2
_geom_torsion_atom_site_label_3
_geom_torsion_atom_site_label_4
_geom_torsion
_geom_torsion_site_symmetry_1
_geom_torsion_site_symmetry_2
_geom_torsion_site_symmetry_3
_geom_torsion_site_symmetry_4
_geom_torsion_publ_flag
O11 C10 C9 O8 -24.27(15) . . . . ?
O11 C10 C9 C14 -141.27(14) . . . . ?
O11 C10 C9 C13 89.99(15) . . . . ?
O21 C17 C16 C4 103.35(17) . . . . ?
O21 C17 C16 C22 -18.4(2) . . . . ?
N18 C17 C16 C4 -76.21(18) . . . . ?
N18 C17 C16 C22 162.06(14) . . . . ?
C1 C2 C3 C4 -0.1(2) . . . . ?
C4 C5 C6 C1 0.0(2) . . . . ?
C16 C4 C5 C6 -176.69(14) . . . . ?
C16 C4 C3 C2 176.71(14) . . . . ?
C5 C4 C16 C17 -43.56(19) . . . . ?
C5 C4 C16 C22 78.15(18) . . . . ?
C5 C4 C3 C2 0.4(2) . . . . ?
C2 C1 C6 C5 0.3(2) . . . . ?
C2 C1 B7 O11 166.91(15) . . . . ?
C2 C1 B7 O8 -15.2(2) . . . . ?
C3 C4 C16 C17 140.25(15) . . . . ?
C3 C4 C16 C22 -98.04(17) . . . . ?
C3 C4 C5 C6 -0.4(2) . . . . ?
C10 O11 B7 O8 -7.92(18) . . . . ?
C10 O11 B7 C1 170.11(14) . . . . ?
C6 C1 C2 C3 -0.3(2) . . . . ?
C6 C1 B7 O11 -16.3(2) . . . . ?
C6 C1 B7 O8 161.59(15) . . . . ?
C9 O8 B7 O11 -8.98(18) . . . . ?
C9 O8 B7 C1 172.91(13) . . . . ?
C15 C10 C9 O8 90.91(15) . . . . ?
C15 C10 C9 C14 -26.1(2) . . . . ?
C15 C10 C9 C13 -154.84(15) . . . . ?
C12 C10 C9 O8 -141.41(14) . . . . ?
C12 C10 C9 C14 101.58(17) . . . . ?
C12 C10 C9 C13 -27.2(2) . . . . ?
C19 N18 C17 O21 -179.84(16) . . . . ?
C19 N18 C17 C16 -0.3(2) . . . . ?
B7 O11 C10 C9 19.96(15) . . . . ?
B7 O11 C10 C15 -99.75(15) . . . . ?
B7 O11 C10 C12 141.72(14) . . . . ?
B7 O8 C9 C10 20.47(15) . . . . ?
B7 O8 C9 C14 142.25(14) . . . . ?
B7 O8 C9 C13 -99.20(15) . . . . ?
B7 C1 C2 C3 176.64(14) . . . . ?
B7 C1 C6 C5 -176.53(14) . . . . ?
C20 N18 C17 O21 -1.9(3) . . . . ?
C20 N18 C17 C16 177.64(16) . . . . ?
